data_1560998
loop_
_publ_author_name
'\/Lyszczek, Renata'
'G\/luchowska, Halina'
'Mazur, Liliana'
'Tarasiuk, Bogdan'
'Kinzhybalo, Vasyl'
'Kirillov, Alexander M.'

_publ_section_title
;
 Structural diversity of alkali metal coordination polymers driven by
 flexible biphenyl-4,4&#x2032;-dioxydiacetic acid
;
_journal_name_full 'Journal of Solid State Chemistry'
_journal_page_first 92
_journal_page_last 99
_journal_paper_doi 10.1016/j.jssc.2018.05.022
_journal_volume 265
_journal_year 2018
_chemical_formula_moiety '0.5(C32 H40 Li4 O20)'
_chemical_formula_sum 'C16 H20 Li2 O10'
_chemical_formula_weight 386.20
_space_group_crystal_system monoclinic
_space_group_IT_number 14
_space_group_name_Hall '-P 2ybc'
_space_group_name_H-M_alt 'P 1 21/c 1'
_atom_sites_solution_hydrogens mixed
_cell_angle_alpha 90
_cell_angle_beta 94.93(3)
_cell_angle_gamma 90
_cell_formula_units_Z 2
_cell_length_a 16.997(4)
_cell_length_b 7.901(2)
_cell_length_c 6.549(2)
_cell_measurement_reflns_used 5223
_cell_measurement_temperature 120
_cell_measurement_theta_max 36.3067
_cell_measurement_theta_min 2.8391
_cell_volume 876.2(4)
_computing_cell_refinement
;
CrysAlis RED, Oxford Diffraction Ltd.,
Version 1.171.33.66 (release 28-04-2010 CrysAlis171 .NET)
(compiled Apr 28 2010,14:27:37)
;
_computing_data_collection
;
CrysAlis CCD, Oxford Diffraction Ltd.,
Version 1.171.33.66 (release 28-04-2010 CrysAlis171 .NET)
(compiled Apr 28 2010,14:27:37)
;
_computing_data_reduction
;
CrysAlis RED, Oxford Diffraction Ltd.,
Version 1.171.33.66 (release 28-04-2010 CrysAlis171 .NET)
(compiled Apr 28 2010,14:27:37)
;
_computing_molecular_graphics 'Olex2 (Dolomanov et al., 2009)'
_computing_publication_material 'Olex2 (Dolomanov et al., 2009)'
_computing_structure_refinement 'ShelXL (Sheldrick, 2015)'
_computing_structure_solution 'SHELXS-97 (Sheldrick, 1990)'
_diffrn_ambient_temperature 120
_diffrn_detector_area_resol_mean 8.3359
_diffrn_measured_fraction_theta_full 0.992
_diffrn_measured_fraction_theta_max 0.581
_diffrn_measurement_details
;
#__ type_ start__ end____ width___ exp.time_
  1 omega  -64.00   71.75   0.7500   15.0000
omega____ theta____ kappa____ phi______ frames
    -       30.0000  -79.0000    0.0000 181

#__ type_ start__ end____ width___ exp.time_
  2 omega  -64.00   71.75   0.7500   15.0000
omega____ theta____ kappa____ phi______ frames
    -       30.0000  -79.0000   90.0000 181

#__ type_ start__ end____ width___ exp.time_
  3 omega  -64.00   71.75   0.7500   15.0000
omega____ theta____ kappa____ phi______ frames
    -       30.0000  -79.0000  180.0000 181

#__ type_ start__ end____ width___ exp.time_
  4 omega  -64.00   71.75   0.7500   15.0000
omega____ theta____ kappa____ phi______ frames
    -       30.0000  -79.0000  270.0000 181

#__ type_ start__ end____ width___ exp.time_
  5 omega  -46.00    2.75   0.7500   30.0000
omega____ theta____ kappa____ phi______ frames
    -       48.0000  -79.0000   45.0000 65
;
_diffrn_measurement_device_type 'Xcalibur, Sapphire2, large Be window'
_diffrn_measurement_method '\w scans'
_diffrn_orient_matrix_UB_11 0.1063200000
_diffrn_orient_matrix_UB_12 -0.0149157000
_diffrn_orient_matrix_UB_13 -0.0014629000
_diffrn_orient_matrix_UB_21 0.0116381000
_diffrn_orient_matrix_UB_22 -0.0084348000
_diffrn_orient_matrix_UB_23 0.0416999000
_diffrn_orient_matrix_UB_31 -0.0194649000
_diffrn_orient_matrix_UB_32 -0.0881208000
_diffrn_orient_matrix_UB_33 -0.0037588000
_diffrn_radiation_monochromator graphite
_diffrn_radiation_type MoK\a
_diffrn_radiation_wavelength 0.71073
_diffrn_reflns_av_R_equivalents 0.0535
_diffrn_reflns_av_unetI/netI 0.0324
_diffrn_reflns_Laue_measured_fraction_full 0.992
_diffrn_reflns_Laue_measured_fraction_max 0.581
_diffrn_reflns_limit_h_max 22
_diffrn_reflns_limit_h_min -22
_diffrn_reflns_limit_k_max 10
_diffrn_reflns_limit_k_min -7
_diffrn_reflns_limit_l_max 10
_diffrn_reflns_limit_l_min -8
_diffrn_reflns_number 7500
_diffrn_reflns_point_group_measured_fraction_full 0.992
_diffrn_reflns_point_group_measured_fraction_max 0.581
_diffrn_reflns_theta_full 26.000
_diffrn_reflns_theta_max 36.392
_diffrn_reflns_theta_min 2.845
_diffrn_source 'Enhance (Mo) X-ray Source'
_exptl_absorpt_coefficient_mu 0.120
_exptl_absorpt_correction_T_max 0.984
_exptl_absorpt_correction_T_min 0.955
_exptl_absorpt_correction_type analytical
_exptl_absorpt_process_details
;
CrysAlis RED, Oxford Diffraction Ltd.,
Version 1.171.33.66 (release 28-04-2010 CrysAlis171 .NET)
(compiled Apr 28 2010,14:27:37)
Analytical numeric absorption correction using a multifaceted crystal
			model based on expressions derived by R.C. Clark & J.S. Reid.
(Clark, R. C. & Reid, J. S. (1995). Acta Cryst. A51, 887-897)
;
_exptl_crystal_colour colourless
_exptl_crystal_colour_primary colourless
_exptl_crystal_density_diffrn 1.464
_exptl_crystal_density_method 'not measured'
_exptl_crystal_description plate
_exptl_crystal_F_000 404
_exptl_crystal_size_max 0.52
_exptl_crystal_size_mid 0.44
_exptl_crystal_size_min 0.14
_refine_diff_density_max 0.434
_refine_diff_density_min -0.337
_refine_diff_density_rms 0.086
_refine_ls_extinction_coef .
_refine_ls_extinction_method none
_refine_ls_goodness_of_fit_ref 1.076
_refine_ls_hydrogen_treatment mixed
_refine_ls_matrix_type full
_refine_ls_number_parameters 141
_refine_ls_number_reflns 2479
_refine_ls_number_restraints 0
_refine_ls_restrained_S_all 1.076
_refine_ls_R_factor_all 0.0565
_refine_ls_R_factor_gt 0.0491
_refine_ls_shift/su_max 0.000
_refine_ls_shift/su_mean 0.000
_refine_ls_structure_factor_coef Fsqd
_refine_ls_weighting_details 'w=1/[\s^2^(Fo^2^)+(0.1045P)^2^] where P=(Fo^2^+2Fc^2^)/3'
_refine_ls_weighting_scheme calc
_refine_ls_wR_factor_gt 0.1374
_refine_ls_wR_factor_ref 0.1436
_reflns_Friedel_coverage 0.000
_reflns_Friedel_fraction_full .
_reflns_Friedel_fraction_max .
_reflns_number_gt 2059
_reflns_number_total 2479
_reflns_threshold_expression 'I > 2\s(I)'
_cod_data_source_file JSSC-2018-265-92.cif
_cod_data_source_block 1
_cod_database_code 1560998
_chemical_oxdiff_formula C16H20Li2O10
_shelx_space_group_comment
;
The symmetry employed for this shelxl refinement is uniquely defined
by the following loop, which should always be used as a source of
symmetry information in preference to the above space-group names.
They are only intended as comments.
;
_shelx_estimated_absorpt_t_max 0.983
_shelx_estimated_absorpt_t_min 0.940
_reflns_odcompleteness_completeness 99.02
_reflns_odcompleteness_iscentric 1
_reflns_odcompleteness_theta 26.32
_olex2_refinement_description
;
1. Fixed Uiso
 At 1.2 times of:
  All C(H) groups, All C(H,H) groups
 At 1.5 times of:
  All Li(H,H) groups
2.a Secondary CH2 refined with riding coordinates:
 C2(H2A,H2B)
2.b Aromatic/amide H refined with riding coordinates:
 C8(H8), C5(H5), C4(H4), C7(H7)
;
_shelx_shelxl_version_number 2014/7
_olex2_submission_special_instructions 'No special instructions were received'

loop_
_space_group_symop_operation_xyz
'x, y, z'
'-x, y+1/2, -z+1/2'
'-x, -y, -z'
'x, -y-1/2, z-1/2'

loop_
_atom_site_label
_atom_site_type_symbol
_atom_site_fract_x
_atom_site_fract_y
_atom_site_fract_z
_atom_site_U_iso_or_equiv
_atom_site_adp_type
_atom_site_occupancy
_atom_site_site_symmetry_order
_atom_site_calc_flag
_atom_site_refinement_flags_posn
_atom_site_refinement_flags_adp
_atom_site_refinement_flags_occupancy
_atom_site_disorder_assembly
_atom_site_disorder_group
O1 O 0.34214(5) 0.38444(10) 0.21784(11) 0.0174(2) Uani 1 1 d . . . . .
O1W O 0.51738(5) 0.72088(11) 0.21731(11) 0.0154(2) Uani 1 1 d . . . . .
O3 O 0.24576(5) 0.51365(10) 0.65070(11) 0.0174(2) Uani 1 1 d . . . . .
O2W O 0.39953(5) 0.94222(11) 0.40744(11) 0.0176(2) Uani 1 1 d . . . . .
O2 O 0.37815(5) 0.55475(11) 0.48300(11) 0.0205(2) Uani 1 1 d . . . . .
C6 C 0.03659(6) 0.50021(13) 0.94613(15) 0.0147(2) Uani 1 1 d . . . . .
C8 C 0.17227(7) 0.59363(15) 0.92229(15) 0.0175(3) Uani 1 1 d . . . . .
H8 H 0.2167 0.6568 0.9773 0.021 Uiso 1 1 calc R . . . .
C1 C 0.33053(6) 0.45920(14) 0.38327(15) 0.0146(2) Uani 1 1 d . . . . .
C5 C 0.04251(7) 0.41078(16) 0.76361(17) 0.0216(3) Uani 1 1 d . . . . .
H5 H -0.0019 0.3480 0.7075 0.026 Uiso 1 1 calc R . . . .
C4 C 0.11086(7) 0.41027(15) 0.66120(17) 0.0211(3) Uani 1 1 d . . . . .
H4 H 0.1129 0.3475 0.5380 0.025 Uiso 1 1 calc R . . . .
C7 C 0.10372(7) 0.59215(14) 1.02210(15) 0.0173(3) Uani 1 1 d . . . . .
H7 H 0.1020 0.6550 1.1453 0.021 Uiso 1 1 calc R . . . .
C3 C 0.17615(6) 0.50209(14) 0.74021(15) 0.0150(2) Uani 1 1 d . . . . .
C2 C 0.25126(7) 0.42300(14) 0.46331(15) 0.0155(2) Uani 1 1 d . . . . .
H2A H 0.2082 0.4586 0.3609 0.019 Uiso 1 1 calc R . . . .
H2B H 0.2458 0.3000 0.4876 0.019 Uiso 1 1 calc R . . . .
Li Li 0.45237(11) 0.7264(3) 0.4543(3) 0.0182(4) Uani 1 1 d . . . . .
H2WA H 0.3634(9) 0.946(2) 0.297(2) 0.027 Uiso 1 1 d R . . . .
H2WB H 0.3770(9) 0.996(2) 0.505(2) 0.027 Uiso 1 1 d R . . . .
H1WA H 0.5385(11) 0.631(3) 0.187(3) 0.042(5) Uiso 1 1 d . . . . .
H1WB H 0.5589(12) 0.787(2) 0.241(3) 0.038(5) Uiso 1 1 d . . . . .

loop_
_atom_site_aniso_label
_atom_site_aniso_U_11
_atom_site_aniso_U_22
_atom_site_aniso_U_33
_atom_site_aniso_U_23
_atom_site_aniso_U_13
_atom_site_aniso_U_12
O1 0.0159(4) 0.0220(4) 0.0146(3) -0.0013(3) 0.0029(3) -0.0003(3)
O1W 0.0145(4) 0.0167(4) 0.0153(3) -0.0009(3) 0.0018(3) 0.0000(3)
O3 0.0126(4) 0.0240(5) 0.0160(3) -0.0044(3) 0.0037(3) -0.0023(3)
O2W 0.0183(4) 0.0207(4) 0.0136(3) -0.0005(3) 0.0009(3) 0.0016(3)
O2 0.0189(4) 0.0239(5) 0.0187(4) -0.0020(3) 0.0023(3) -0.0071(3)
C6 0.0138(6) 0.0163(6) 0.0140(4) -0.0001(3) 0.0017(4) 0.0011(4)
C8 0.0142(6) 0.0220(6) 0.0161(4) -0.0032(4) 0.0010(4) -0.0018(4)
C1 0.0141(5) 0.0157(5) 0.0140(4) 0.0036(3) 0.0004(3) 0.0009(4)
C5 0.0157(6) 0.0286(7) 0.0208(5) -0.0090(4) 0.0042(4) -0.0056(5)
C4 0.0179(6) 0.0274(6) 0.0185(4) -0.0080(4) 0.0047(4) -0.0042(5)
C7 0.0159(6) 0.0208(6) 0.0151(4) -0.0032(4) 0.0012(4) -0.0006(4)
C3 0.0126(5) 0.0176(5) 0.0148(4) 0.0010(3) 0.0015(4) 0.0023(4)
C2 0.0142(5) 0.0195(5) 0.0131(4) -0.0018(3) 0.0025(4) -0.0009(4)
Li 0.0176(9) 0.0193(10) 0.0180(8) -0.0009(7) 0.0026(7) -0.0022(7)

loop_
_atom_type_symbol
_atom_type_description
_atom_type_scat_dispersion_real
_atom_type_scat_dispersion_imag
_atom_type_scat_source
C C 0.0033 0.0016 'International Tables Vol C Tables 4.2.6.8 and 6.1.1.4'
H H 0.0000 0.0000 'International Tables Vol C Tables 4.2.6.8 and 6.1.1.4'
Li Li -0.0003 0.0001 'International Tables Vol C Tables 4.2.6.8 and 6.1.1.4'
O O 0.0106 0.0060 'International Tables Vol C Tables 4.2.6.8 and 6.1.1.4'

loop_
_exptl_crystal_face_index_h
_exptl_crystal_face_index_k
_exptl_crystal_face_index_l
_exptl_crystal_face_perp_dist
_exptl_oxdiff_crystal_face_indexfrac_h
_exptl_oxdiff_crystal_face_indexfrac_k
_exptl_oxdiff_crystal_face_indexfrac_l
_exptl_oxdiff_crystal_face_x
_exptl_oxdiff_crystal_face_y
_exptl_oxdiff_crystal_face_z
1 -1 1 0.1725 1.0000 -1.0000 1.0000 0.1202 0.0617 0.0630
-1 1 -1 0.1959 -1.0000 1.0000 -1.0000 -0.1202 -0.0617 -0.0630
0 0 -1 0.0716 0.0000 -0.0000 -1.0000 0.0015 -0.0415 0.0038
0 0 1 0.0716 -0.0000 0.0000 1.0000 -0.0015 0.0415 -0.0038
-1 -1 -1 0.2103 -1.0000 -1.0000 -1.0000 -0.0882 -0.0451 0.1104
7 7 -3 0.1784 7.1357 7.2466 -3.2576 0.6432 -0.1103 -0.7577
-9 -4 2 0.2293 -8.7932 -3.6844 2.3800 -0.8741 0.0246 0.4852
2 11 1 0.2636 2.2777 10.9273 1.3629 0.0638 -0.0071 -0.9979

loop_
_geom_angle_atom_site_label_1
_geom_angle_atom_site_label_2
_geom_angle_atom_site_label_3
_geom_angle
_geom_angle_site_symmetry_1
_geom_angle_site_symmetry_3
Li O1W Li 111.37(10) . 4_575
Li O1W H1WA 119.5(14) . .
Li O1W H1WA 100.8(12) 4_575 .
Li O1W H1WB 109.8(12) . .
Li O1W H1WB 113.7(11) 4_575 .
H1WA O1W H1WB 101.2(17) . .
C3 O3 C2 117.18(9) . .
Li O2W H2WA 115.2(10) . .
Li O2W H2WB 122.4(10) . .
H2WA O2W H2WB 104.8(14) . .
C1 O2 Li 142.84(9) . .
C5 C6 C6 122.04(12) . 3_567
C5 C6 C7 116.55(10) . .
C7 C6 C6 121.41(11) . 3_567
C7 C8 H8 120.0 . .
C7 C8 C3 120.05(10) . .
C3 C8 H8 120.0 . .
O1 C1 C2 114.67(9) . .
O2 C1 O1 126.05(11) . .
O2 C1 C2 119.27(10) . .
C6 C5 H5 118.7 . .
C4 C5 C6 122.53(11) . .
C4 C5 H5 118.7 . .
C5 C4 H4 120.2 . .
C3 C4 C5 119.54(10) . .
C3 C4 H4 120.2 . .
C6 C7 H7 119.1 . .
C8 C7 C6 121.83(10) . .
C8 C7 H7 119.1 . .
O3 C3 C8 115.85(10) . .
O3 C3 C4 124.63(9) . .
C4 C3 C8 119.50(11) . .
O3 C2 C1 109.15(9) . .
O3 C2 H2A 109.9 . .
O3 C2 H2B 109.9 . .
C1 C2 H2A 109.9 . .
C1 C2 H2B 109.9 . .
H2A C2 H2B 108.3 . .
O1W Li O1W 111.94(10) . 4_576
O1W Li Li 34.05(6) 4_576 4_576
O1W Li Li 141.42(8) 4_576 4_575
O1W Li Li 34.58(6) . 4_575
O1W Li Li 145.93(6) . 4_576
O2W Li O1W 99.60(9) . 4_576
O2W Li O1W 100.22(9) . .
O2W Li Li 91.05(9) . 4_576
O2W Li Li 77.46(8) . 4_575
O2 Li O1W 112.94(10) . 4_576
O2 Li O1W 119.23(10) . .
O2 Li O2W 110.24(10) . .
O2 Li Li 85.68(7) . 4_576
O2 Li Li 103.83(8) . 4_575
Li Li Li 167.03(14) 4_576 4_575

loop_
_geom_bond_atom_site_label_1
_geom_bond_atom_site_label_2
_geom_bond_distance
_geom_bond_site_symmetry_2
O1 C1 1.2643(13) .
O1W Li 1.982(2) .
O1W Li 2.008(2) 4_575
O1W H1WA 0.83(2) .
O1W H1WB 0.88(2) .
O3 C3 1.3678(14) .
O3 C2 1.4309(12) .
O2W Li 1.939(2) .
O2W H2WA 0.910(16) .
O2W H2WB 0.881(16) .
O2 C1 1.2493(13) .
O2 Li 1.873(2) .
C6 C6 1.482(2) 3_567
C6 C5 1.3996(15) .
C6 C7 1.4071(15) .
C8 H8 0.9500 .
C8 C7 1.3840(16) .
C8 C3 1.4010(15) .
C1 C2 1.5143(16) .
C5 H5 0.9500 .
C5 C4 1.3906(17) .
C4 H4 0.9500 .
C4 C3 1.3881(16) .
C7 H7 0.9500 .
C2 H2A 0.9900 .
C2 H2B 0.9900 .
Li O1W 2.008(2) 4_576
Li Li 3.2956(11) 4_576
Li Li 3.2956(11) 4_575

loop_
_geom_torsion_atom_site_label_1
_geom_torsion_atom_site_label_2
_geom_torsion_atom_site_label_3
_geom_torsion_atom_site_label_4
_geom_torsion
_geom_torsion_site_symmetry_1
_geom_torsion_site_symmetry_2
_geom_torsion_site_symmetry_3
_geom_torsion_site_symmetry_4
O1 C1 C2 O3 179.60(8) . . . .
O2 C1 C2 O3 0.63(14) . . . .
C6 C6 C5 C4 180.00(13) 3_567 . . .
C6 C6 C7 C8 -179.85(12) 3_567 . . .
C6 C5 C4 C3 -0.39(18) . . . .
C1 O2 Li O1W -169.49(13) . . . 4_576
C1 O2 Li O1W -34.9(2) . . . .
C1 O2 Li O2W 80.09(18) . . . .
C1 O2 Li Li -1.43(19) . . . 4_575
C1 O2 Li Li 169.62(15) . . . 4_576
C5 C6 C7 C8 -0.29(15) . . . .
C5 C4 C3 O3 -178.60(11) . . . .
C5 C4 C3 C8 0.15(17) . . . .
C7 C6 C5 C4 0.45(17) . . . .
C7 C8 C3 O3 178.85(9) . . . .
C7 C8 C3 C4 0.00(16) . . . .
C3 O3 C2 C1 176.98(9) . . . .
C3 C8 C7 C6 0.08(16) . . . .
C2 O3 C3 C8 -179.35(9) . . . .
C2 O3 C3 C4 -0.56(15) . . . .
Li O2 C1 O1 40.3(2) . . . .
Li O2 C1 C2 -140.90(14) . . . .
